data_7121705
loop_
_publ_author_name
'Jeon, Hae-Geun'
'Lee, Hyun Kyung'
'Lee, Seungwon'
'Jeong, Kyu-Sung'

_publ_section_title
;
 Foldamer-based helicate displaying reversible switching between two
 distinct conformers.
;
_journal_issue 45
_journal_name_full 'Chemical communications (Cambridge, England)'
_journal_page_first 5740
_journal_page_last 5743
_journal_paper_doi 10.1039/c8cc02758g
_journal_volume 54
_journal_year 2018
_chemical_formula_moiety 'C74 H68 Cl2 N6 O Pd'
_chemical_formula_sum 'C74 H68 Cl2 N6 O Pd'
_chemical_formula_weight 1234.64
_space_group_crystal_system monoclinic
_space_group_IT_number 15
_space_group_name_Hall '-C 2yc'
_space_group_name_H-M_alt 'C 1 2/c 1'
_symmetry_space_group_name_Hall '-C 2yc'
_symmetry_space_group_name_H-M 'C 1 2/c 1'
_atom_sites_solution_hydrogens geom
_atom_sites_solution_primary dual
_audit_creation_date 2017-12-02
_audit_creation_method
;
Olex2 1.2
(compiled 2017.08.10 svn.r3458 for OlexSys, GUI svn.r5375)
;
_audit_update_record
;
2018-04-02 deposited with the CCDC.
2018-05-11 downloaded from the CCDC.
;
_cell_angle_alpha 90
_cell_angle_beta 119.15(3)
_cell_angle_gamma 90
_cell_formula_units_Z 8
_cell_length_a 31.021(6)
_cell_length_b 22.132(4)
_cell_length_c 29.199(6)
_cell_measurement_reflns_used 125274
_cell_measurement_temperature 100(2)
_cell_measurement_theta_max 50.00
_cell_measurement_theta_min 0.63
_cell_volume 17508(8)
_computing_molecular_graphics 'Olex2 (Dolomanov et al., 2009)'
_computing_publication_material 'Olex2 (Dolomanov et al., 2009)'
_computing_structure_refinement 'ShelXL (Sheldrick, 2015)'
_computing_structure_solution 'ShelXT (Sheldrick, 2015)'
_diffrn_ambient_temperature 100
_diffrn_measured_fraction_theta_full 0.969
_diffrn_measured_fraction_theta_max 0.922
_diffrn_measurement_device_type 'CCD area detector'
_diffrn_measurement_method '\w scans'
_diffrn_radiation_monochromator graphite
_diffrn_radiation_type synchrotron
_diffrn_radiation_wavelength 0.700
_diffrn_reflns_av_R_equivalents 0.0275
_diffrn_reflns_av_unetI/netI 0.0513
_diffrn_reflns_Laue_measured_fraction_full 0.969
_diffrn_reflns_Laue_measured_fraction_max 0.922
_diffrn_reflns_limit_h_max 39
_diffrn_reflns_limit_h_min -39
_diffrn_reflns_limit_k_max 29
_diffrn_reflns_limit_k_min -29
_diffrn_reflns_limit_l_max 39
_diffrn_reflns_limit_l_min -39
_diffrn_reflns_number 39408
_diffrn_reflns_point_group_measured_fraction_full 0.969
_diffrn_reflns_point_group_measured_fraction_max 0.922
_diffrn_reflns_theta_full 24.835
_diffrn_reflns_theta_max 28.000
_diffrn_reflns_theta_min 1.548
_diffrn_source 'Fixed gap multiple wiggler beamline'
_diffrn_standards_number 0
_exptl_absorpt_coefficient_mu 0.298
_exptl_absorpt_correction_T_max 0.991
_exptl_absorpt_correction_T_min 0.987
_exptl_absorpt_correction_type Multi-scans
_exptl_absorpt_process_details HKL3000
_exptl_crystal_colour 'clear yellow'
_exptl_crystal_colour_lustre clear
_exptl_crystal_colour_primary yellow
_exptl_crystal_density_diffrn 0.937
_exptl_crystal_description block
_exptl_crystal_F_000 5136
_exptl_crystal_size_max 0.045
_exptl_crystal_size_mid 0.033
_exptl_crystal_size_min 0.032
_refine_diff_density_max 0.535
_refine_diff_density_min -1.178
_refine_diff_density_rms 0.080
_refine_ls_extinction_coef 0.00321(13)
_refine_ls_extinction_expression Fc^*^=kFc[1+0.001xFc^2^\l^3^/sin(2\q)]^-1/4^
_refine_ls_extinction_method 'SHELXL-2017/1 (Sheldrick 2017)'
_refine_ls_goodness_of_fit_ref 1.034
_refine_ls_hydrogen_treatment constr
_refine_ls_matrix_type full
_refine_ls_number_parameters 774
_refine_ls_number_reflns 20422
_refine_ls_number_restraints 0
_refine_ls_restrained_S_all 1.034
_refine_ls_R_factor_all 0.0835
_refine_ls_R_factor_gt 0.0581
_refine_ls_shift/su_max 0.001
_refine_ls_shift/su_mean 0.000
_refine_ls_structure_factor_coef Fsqd
_refine_ls_weighting_details 'w=1/[\s^2^(Fo^2^)+(0.1045P)^2^] where P=(Fo^2^+2Fc^2^)/3'
_refine_ls_weighting_scheme calc
_refine_ls_wR_factor_gt 0.1639
_refine_ls_wR_factor_ref 0.1753
_reflns_Friedel_coverage 0.000
_reflns_number_gt 12480
_reflns_number_total 20422
_reflns_threshold_expression 'I > 2\s(I)'
_cod_data_source_file c8cc02758g2.cif
_cod_data_source_block IP_Synanti_complex
_cod_depositor_comments 'Adding full bibliography for 7121704--7121706.cif.'
_cod_database_code 7121705
_shelx_shelxl_version_number 2017/1
_shelx_space_group_comment
;
The symmetry employed for this shelxl refinement is uniquely defined
by the following loop, which should always be used as a source of
symmetry information in preference to the above space-group names.
They are only intended as comments.
;
_olex2_refinement_description
;
1. Fixed Uiso
 At 1.2 times of:
  All C(H) groups, All N(H) groups
 At 1.5 times of:
  All C(H,H,H) groups, All O(H) groups
2.a Aromatic/amide H refined with riding coordinates:
 N3(H3), N6(H6), N29(H29), N32(H32), C9(H9), C11(H11), C14(H14), C15(H15),
 C18(H18), C20(H20), C24(H24), C25(H25), C26(H26), C35(H35), C37(H37), C40(H40),
  C41(H41), C44(H44), C46(H46), C48(H48), C50(H50), C52(H52)
2.b Idealised Me refined as rotating group:
 C63(H63A,H63B,H63C), C64(H64A,H64B,H64C), C65(H65A,H65B,H65C), C67(H67A,H67B,
 H67C), C68(H68A,H68B,H68C), C69(H69A,H69B,H69C), C71(H71A,H71B,H71C), C72(H72A,
 H72B,H72C), C73(H73A,H73B,H73C), C75(H75A,H75B,H75C), C76(H76A,H76B,H76C),
 C77(H77A,H77B,H77C), C79(H79A,H79B,H79C), C80(H80A,H80B,H80C), C81(H81A,H81B,
 H81C)
2.c Idealised tetrahedral OH refined as rotating group:
 O62(H62)
;
_olex2_submission_special_instructions 'No special instructions were received'

loop_
_space_group_symop_operation_xyz
'x, y, z'
'-x, y, -z+1/2'
'x+1/2, y+1/2, z'
'-x+1/2, y+1/2, -z+1/2'
'-x, -y, -z'
'x, -y, z-1/2'
'-x+1/2, -y+1/2, -z'
'x+1/2, -y+1/2, z-1/2'

loop_
_atom_site_label
_atom_site_type_symbol
_atom_site_fract_x
_atom_site_fract_y
_atom_site_fract_z
_atom_site_U_iso_or_equiv
_atom_site_adp_type
_atom_site_occupancy
_atom_site_site_symmetry_order
_atom_site_calc_flag
_atom_site_refinement_flags_posn
Pd82 Pd 0.40237(2) 0.58728(2) 0.09518(2) 0.04562(10) Uani 1 1 d .
Cl83 Cl 0.32240(3) 0.59095(4) 0.07764(3) 0.0698(2) Uani 1 1 d .
Cl84 Cl 0.48390(3) 0.58469(3) 0.11155(3) 0.04906(17) Uani 1 1 d .
O62 O 0.47899(8) 0.73121(8) 0.35849(8) 0.0490(5) Uani 1 1 d .
H62 H 0.493005 0.697358 0.366129 0.073 Uiso 1 1 calc GR
N3 N 0.52377(10) 0.59387(10) 0.50840(9) 0.0478(6) Uani 1 1 d .
H3 H 0.513793 0.596794 0.474642 0.057 Uiso 1 1 calc R
N6 N 0.57148(10) 0.47969(10) 0.48483(10) 0.0529(6) Uani 1 1 d .
H6 H 0.555561 0.498171 0.454366 0.063 Uiso 1 1 calc R
N22 N 0.57878(9) 0.54805(10) 0.33477(9) 0.0482(6) Uani 1 1 d .
N29 N 0.54145(9) 0.80761(10) 0.23412(9) 0.0487(6) Uani 1 1 d .
H29 H 0.528381 0.774721 0.215529 0.058 Uiso 1 1 calc R
N32 N 0.47905(9) 0.85795(10) 0.11730(9) 0.0498(6) Uani 1 1 d .
H32 H 0.474785 0.818590 0.113503 0.060 Uiso 1 1 calc R
N49 N 0.38377(9) 0.62974(10) 0.02684(9) 0.0459(5) Uani 1 1 d .
C1 C 0.48835(13) 0.68868(14) 0.52181(12) 0.0554(8) Uani 1 1 d .
C2 C 0.51412(12) 0.63456(13) 0.53767(11) 0.0522(7) Uani 1 1 d .
C4 C 0.55210(11) 0.54708(13) 0.54124(11) 0.0499(7) Uani 1 1 d .
C5 C 0.57237(12) 0.49723(13) 0.53052(12) 0.0501(7) Uani 1 1 d .
C7 C 0.59987(13) 0.42811(13) 0.49493(13) 0.0557(8) Uani 1 1 d .
C8 C 0.61202(14) 0.39645(13) 0.46153(14) 0.0605(9) Uani 1 1 d .
C9 C 0.64035(14) 0.34455(14) 0.48066(15) 0.0694(10) Uani 1 1 d .
H9 H 0.647475 0.321179 0.457870 0.083 Uiso 1 1 calc R
C10 C 0.65907(15) 0.32534(15) 0.53363(16) 0.0702(10) Uani 1 1 d .
C11 C 0.64869(13) 0.35966(14) 0.56638(14) 0.0644(9) Uani 1 1 d .
H11 H 0.661851 0.348085 0.602043 0.077 Uiso 1 1 calc R
C12 C 0.61883(14) 0.41177(13) 0.54786(14) 0.0603(8) Uani 1 1 d .
C13 C 0.60170(12) 0.45654(14) 0.57100(12) 0.0557(8) Uani 1 1 d .
C14 C 0.61023(13) 0.46763(15) 0.62214(13) 0.0608(8) Uani 1 1 d .
H14 H 0.630130 0.440409 0.649521 0.073 Uiso 1 1 calc R
C15 C 0.59039(13) 0.51685(15) 0.63307(12) 0.0603(8) Uani 1 1 d .
H15 H 0.596333 0.523890 0.667762 0.072 Uiso 1 1 calc R
C16 C 0.56078(12) 0.55743(14) 0.59211(12) 0.0542(7) Uani 1 1 d .
C17 C 0.53675(13) 0.61390(15) 0.59041(12) 0.0580(8) Uani 1 1 d .
C18 C 0.53187(15) 0.64941(17) 0.62682(13) 0.0731(10) Uani 1 1 d .
H18 H 0.545848 0.635903 0.662084 0.088 Uiso 1 1 calc R
C19 C 0.50726(17) 0.70361(18) 0.61297(14) 0.0832(12) Uani 1 1 d .
C20 C 0.48516(16) 0.72186(16) 0.55985(13) 0.0724(10) Uani 1 1 d .
H20 H 0.467270 0.758771 0.550017 0.087 Uiso 1 1 calc R
C21 C 0.57604(13) 0.48755(13) 0.32805(12) 0.0546(8) Uani 1 1 d .
C23 C 0.56835(12) 0.58439(13) 0.29299(11) 0.0499(7) Uani 1 1 d .
C24 C 0.55375(12) 0.56079(16) 0.24343(12) 0.0589(8) Uani 1 1 d .
H24 H 0.546217 0.586926 0.214686 0.071 Uiso 1 1 calc R
C25 C 0.55033(14) 0.49874(16) 0.23647(14) 0.0674(9) Uani 1 1 d .
H25 H 0.539858 0.481728 0.202799 0.081 Uiso 1 1 calc R
C26 C 0.56234(14) 0.46211(15) 0.27910(14) 0.0663(9) Uani 1 1 d .
H26 H 0.561313 0.419435 0.275210 0.080 Uiso 1 1 calc R
C27 C 0.59394(12) 0.76295(14) 0.32406(11) 0.0511(7) Uani 1 1 d .
C28 C 0.57367(12) 0.80945(13) 0.28723(12) 0.0496(7) Uani 1 1 d .
C30 C 0.53302(12) 0.86606(12) 0.21480(12) 0.0497(7) Uani 1 1 d .
C31 C 0.50513(12) 0.88808(13) 0.16401(12) 0.0528(7) Uani 1 1 d .
C33 C 0.46072(12) 0.89989(12) 0.07740(12) 0.0516(7) Uani 1 1 d .
C34 C 0.43448(12) 0.89051(14) 0.02343(13) 0.0540(7) Uani 1 1 d .
C35 C 0.42069(13) 0.94149(15) -0.00863(14) 0.0616(8) Uani 1 1 d .
H35 H 0.402905 0.936332 -0.045595 0.074 Uiso 1 1 calc R
C36 C 0.43250(13) 1.00154(14) 0.01245(15) 0.0644(9) Uani 1 1 d .
C37 C 0.45812(14) 1.00829(14) 0.06511(15) 0.0658(9) Uani 1 1 d .
H37 H 0.466114 1.047775 0.079633 0.079 Uiso 1 1 calc R
C38 C 0.47317(13) 0.95790(13) 0.09884(13) 0.0574(8) Uani 1 1 d .
C39 C 0.50282(13) 0.95049(13) 0.15493(13) 0.0581(8) Uani 1 1 d .
C40 C 0.52828(14) 0.99113(14) 0.19764(15) 0.0678(9) Uani 1 1 d .
H40 H 0.525926 1.033471 0.191533 0.081 Uiso 1 1 calc R
C41 C 0.55593(14) 0.96943(15) 0.24715(14) 0.0668(9) Uani 1 1 d .
H41 H 0.573355 0.996452 0.275596 0.080 Uiso 1 1 calc R
C42 C 0.55859(13) 0.90694(13) 0.25597(13) 0.0573(8) Uani 1 1 d .
C43 C 0.58620(13) 0.87030(14) 0.30302(13) 0.0565(8) Uani 1 1 d .
C44 C 0.62072(13) 0.88368(15) 0.35454(13) 0.0607(8) Uani 1 1 d .
H44 H 0.628919 0.924621 0.364920 0.073 Uiso 1 1 calc R
C45 C 0.64340(12) 0.83790(15) 0.39107(12) 0.0577(8) Uani 1 1 d .
C46 C 0.62891(12) 0.77817(15) 0.37500(13) 0.0573(8) Uani 1 1 d .
H46 H 0.643651 0.746715 0.400033 0.069 Uiso 1 1 calc R
C47 C 0.39281(12) 0.71726(13) -0.01514(12) 0.0527(7) Uani 1 1 d .
C48 C 0.40107(12) 0.68531(12) 0.02953(11) 0.0493(7) Uani 1 1 d .
H48 H 0.419624 0.703806 0.062910 0.059 Uiso 1 1 calc R
C50 C 0.35701(12) 0.60300(14) -0.01989(11) 0.0496(7) Uani 1 1 d .
H50 H 0.344307 0.563577 -0.021287 0.060 Uiso 1 1 calc R
C51 C 0.34735(12) 0.63161(14) -0.06650(11) 0.0528(7) Uani 1 1 d .
C52 C 0.36593(12) 0.68884(14) -0.06371(12) 0.0561(8) Uani 1 1 d .
H52 H 0.360455 0.708974 -0.094819 0.067 Uiso 1 1 calc R
C53 C 0.45365(12) 0.71604(13) 0.42253(12) 0.0511(7) Uani 1 1 d .
C54 C 0.46811(12) 0.70649(13) 0.46831(12) 0.0520(7) Uani 1 1 d .
C55 C 0.59715(14) 0.42171(13) 0.41097(14) 0.0616(9) Uani 1 1 d .
C56 C 0.58641(13) 0.45185(13) 0.37258(13) 0.0583(8) Uani 1 1 d .
C57 C 0.57381(12) 0.64778(14) 0.30250(11) 0.0526(7) Uani 1 1 d .
C58 C 0.58206(12) 0.70125(14) 0.31032(11) 0.0514(7) Uani 1 1 d .
C59 C 0.42168(12) 0.83075(14) 0.00394(12) 0.0547(8) Uani 1 1 d .
C60 C 0.41050(13) 0.77871(15) -0.00758(12) 0.0565(8) Uani 1 1 d .
C61 C 0.43670(12) 0.72997(13) 0.36675(12) 0.0504(7) Uani 1 1 d .
C63 C 0.41313(13) 0.79261(14) 0.35296(13) 0.0604(8) Uani 1 1 d .
H63A H 0.437147 0.822861 0.375581 0.091 Uiso 1 1 calc GR
H63B H 0.384265 0.793486 0.358244 0.091 Uiso 1 1 calc GR
H63C H 0.402843 0.801674 0.316202 0.091 Uiso 1 1 calc GR
C64 C 0.40056(12) 0.68203(14) 0.33054(12) 0.0560(8) Uani 1 1 d .
H64A H 0.391576 0.691068 0.294115 0.084 Uiso 1 1 calc GR
H64B H 0.370806 0.682201 0.334232 0.084 Uiso 1 1 calc GR
H64C H 0.416178 0.642137 0.340121 0.084 Uiso 1 1 calc GR
C65 C 0.31680(14) 0.59992(16) -0.11763(13) 0.0657(9) Uani 1 1 d .
H65A H 0.284795 0.620207 -0.137054 0.099 Uiso 1 1 calc GR
H65B H 0.311667 0.557837 -0.111012 0.099 Uiso 1 1 calc GR
H65C H 0.333942 0.600984 -0.138307 0.099 Uiso 1 1 calc GR
C66 C 0.5019(2) 0.7439(2) 0.65242(16) 0.1066(18) Uani 1 1 d .
C67 C 0.5224(3) 0.8047(3) 0.6530(2) 0.158(3) Uani 1 1 d .
H67A H 0.549845 0.800896 0.645531 0.237 Uiso 1 1 calc GR
H67B H 0.534246 0.823171 0.687553 0.237 Uiso 1 1 calc GR
H67C H 0.496555 0.830143 0.626181 0.237 Uiso 1 1 calc GR
C68 C 0.5346(3) 0.7198(3) 0.70972(19) 0.214(5) Uani 1 1 d .
H68A H 0.514394 0.694809 0.719668 0.321 Uiso 1 1 calc GR
H68B H 0.548140 0.754004 0.733916 0.321 Uiso 1 1 calc GR
H68C H 0.561726 0.695439 0.711375 0.321 Uiso 1 1 calc GR
C69 C 0.4456(3) 0.7446(3) 0.6383(2) 0.143(3) Uani 1 1 d .
H69A H 0.424888 0.752879 0.600783 0.215 Uiso 1 1 calc GR
H69B H 0.440490 0.776114 0.658698 0.215 Uiso 1 1 calc GR
H69C H 0.436770 0.705200 0.646634 0.215 Uiso 1 1 calc GR
C70 C 0.69062(16) 0.26746(16) 0.55252(18) 0.0789(12) Uani 1 1 d .
C71 C 0.6879(2) 0.23956(19) 0.5969(2) 0.1180(19) Uani 1 1 d .
H71A H 0.704936 0.265365 0.627905 0.177 Uiso 1 1 calc GR
H71B H 0.703797 0.199775 0.604268 0.177 Uiso 1 1 calc GR
H71C H 0.653283 0.234964 0.587912 0.177 Uiso 1 1 calc GR
C72 C 0.7420(2) 0.2835(2) 0.5658(3) 0.168(3) Uani 1 1 d .
H72A H 0.760754 0.246538 0.569415 0.252 Uiso 1 1 calc GR
H72B H 0.757695 0.305978 0.598912 0.252 Uiso 1 1 calc GR
H72C H 0.741319 0.308625 0.537817 0.252 Uiso 1 1 calc GR
C73 C 0.6735(2) 0.2196(2) 0.5092(2) 0.130(2) Uani 1 1 d .
H73A H 0.639081 0.208910 0.497535 0.195 Uiso 1 1 calc GR
H73B H 0.694275 0.183519 0.522816 0.195 Uiso 1 1 calc GR
H73C H 0.676365 0.235790 0.479519 0.195 Uiso 1 1 calc GR
C74 C 0.68763(13) 0.85207(17) 0.44537(13) 0.0658(9) Uani 1 1 d .
C75 C 0.69633(15) 0.8024(2) 0.48609(14) 0.0827(12) Uani 1 1 d .
H75A H 0.667013 0.798607 0.490369 0.124 Uiso 1 1 calc GR
H75B H 0.724873 0.813145 0.519795 0.124 Uiso 1 1 calc GR
H75C H 0.702645 0.763779 0.473965 0.124 Uiso 1 1 calc GR
C76 C 0.68019(16) 0.91326(18) 0.46722(15) 0.0790(11) Uani 1 1 d .
H76A H 0.677170 0.946074 0.443298 0.119 Uiso 1 1 calc GR
H76B H 0.708626 0.920896 0.501858 0.119 Uiso 1 1 calc GR
H76C H 0.650106 0.911226 0.470227 0.119 Uiso 1 1 calc GR
C77 C 0.73475(14) 0.8563(2) 0.43887(15) 0.0803(11) Uani 1 1 d .
H77A H 0.742922 0.816051 0.431272 0.120 Uiso 1 1 calc GR
H77B H 0.762449 0.871654 0.471365 0.120 Uiso 1 1 calc GR
H77C H 0.728370 0.883712 0.409907 0.120 Uiso 1 1 calc GR
C78 C 0.41467(15) 1.05429(15) -0.02649(15) 0.0702(10) Uani 1 1 d .
C79 C 0.43767(18) 1.11365(18) 0.00068(18) 0.1025(16) Uani 1 1 d .
H79A H 0.430529 1.120328 0.029497 0.154 Uiso 1 1 calc GR
H79B H 0.423829 1.146872 -0.024571 0.154 Uiso 1 1 calc GR
H79C H 0.473480 1.111991 0.014631 0.154 Uiso 1 1 calc GR
C80 C 0.35762(16) 1.05836(18) -0.05179(17) 0.0864(12) Uani 1 1 d .
H80A H 0.342833 1.020115 -0.069329 0.130 Uiso 1 1 calc GR
H80B H 0.345403 1.091257 -0.077509 0.130 Uiso 1 1 calc GR
H80C H 0.348625 1.066284 -0.024494 0.130 Uiso 1 1 calc GR
C81 C 0.4270(2) 1.0437(2) -0.0709(2) 0.1138(18) Uani 1 1 d .
H81A H 0.462720 1.038862 -0.055913 0.171 Uiso 1 1 calc GR
H81B H 0.415798 1.078377 -0.094732 0.171 Uiso 1 1 calc GR
H81C H 0.410232 1.007056 -0.090208 0.171 Uiso 1 1 calc GR

loop_
_atom_site_aniso_label
_atom_site_aniso_U_11
_atom_site_aniso_U_22
_atom_site_aniso_U_33
_atom_site_aniso_U_23
_atom_site_aniso_U_13
_atom_site_aniso_U_12
Pd82 0.05511(18) 0.04330(13) 0.04268(13) 0.00017(9) 0.02712(11) 0.00205(10)
Cl83 0.0559(6) 0.0979(7) 0.0593(5) 0.0071(4) 0.0311(4) 0.0036(4)
Cl84 0.0543(5) 0.0512(4) 0.0456(4) 0.0019(3) 0.0274(3) 0.0036(3)
O62 0.0579(14) 0.0456(10) 0.0523(11) 0.0019(9) 0.0338(11) 0.0000(9)
N3 0.0582(17) 0.0465(13) 0.0425(12) 0.0036(10) 0.0275(12) -0.0028(11)
N6 0.0625(18) 0.0467(13) 0.0516(14) 0.0075(11) 0.0295(13) -0.0016(12)
N22 0.0573(17) 0.0473(12) 0.0451(12) -0.0019(10) 0.0288(12) -0.0009(11)
N29 0.0591(17) 0.0432(12) 0.0489(13) 0.0011(10) 0.0302(12) -0.0023(11)
N32 0.0589(17) 0.0421(12) 0.0519(14) 0.0076(10) 0.0298(13) 0.0020(11)
N49 0.0475(16) 0.0492(13) 0.0412(12) 0.0039(10) 0.0217(11) 0.0061(11)
C1 0.070(2) 0.0561(17) 0.0486(16) -0.0010(13) 0.0353(16) 0.0011(15)
C2 0.060(2) 0.0564(17) 0.0461(16) 0.0034(13) 0.0307(15) -0.0018(14)
C4 0.051(2) 0.0506(16) 0.0487(16) 0.0061(12) 0.0242(14) -0.0082(13)
C5 0.055(2) 0.0499(16) 0.0513(16) 0.0064(12) 0.0303(15) -0.0059(13)
C7 0.063(2) 0.0437(15) 0.0640(19) 0.0116(13) 0.0341(17) -0.0011(14)
C8 0.079(3) 0.0423(15) 0.071(2) 0.0086(14) 0.045(2) 0.0009(15)
C9 0.085(3) 0.0504(17) 0.090(3) 0.0089(17) 0.056(2) 0.0038(17)
C10 0.080(3) 0.0544(18) 0.096(3) 0.0218(18) 0.059(2) 0.0107(17)
C11 0.070(2) 0.0567(18) 0.074(2) 0.0219(16) 0.041(2) 0.0032(16)
C12 0.067(2) 0.0522(17) 0.071(2) 0.0113(15) 0.0415(19) -0.0028(15)
C13 0.057(2) 0.0545(17) 0.0603(18) 0.0154(14) 0.0319(16) -0.0023(14)
C14 0.059(2) 0.0659(19) 0.0615(19) 0.0196(16) 0.0329(17) 0.0001(16)
C15 0.061(2) 0.072(2) 0.0531(18) 0.0150(16) 0.0318(17) -0.0029(17)
C16 0.056(2) 0.0596(18) 0.0524(17) 0.0080(14) 0.0308(16) -0.0031(15)
C17 0.066(2) 0.0646(19) 0.0496(17) 0.0049(14) 0.0336(17) -0.0026(16)
C18 0.097(3) 0.075(2) 0.0484(18) 0.0033(16) 0.036(2) 0.009(2)
C19 0.119(4) 0.087(3) 0.053(2) 0.0034(18) 0.050(2) 0.022(2)
C20 0.106(3) 0.065(2) 0.0539(19) 0.0025(15) 0.045(2) 0.018(2)
C21 0.070(2) 0.0467(15) 0.0548(17) -0.0056(13) 0.0365(17) -0.0007(14)
C23 0.056(2) 0.0535(16) 0.0454(15) 0.0022(13) 0.0290(15) -0.0021(14)
C24 0.063(2) 0.072(2) 0.0482(17) -0.0006(15) 0.0317(16) -0.0061(17)
C25 0.082(3) 0.076(2) 0.061(2) -0.0155(17) 0.047(2) -0.0106(18)
C26 0.090(3) 0.0574(18) 0.068(2) -0.0135(16) 0.052(2) -0.0052(18)
C27 0.052(2) 0.0577(17) 0.0484(16) 0.0005(13) 0.0284(15) -0.0071(14)
C28 0.057(2) 0.0477(15) 0.0526(16) -0.0011(12) 0.0328(15) -0.0032(13)
C30 0.058(2) 0.0424(14) 0.0554(17) 0.0031(12) 0.0324(15) 0.0009(13)
C31 0.064(2) 0.0436(14) 0.0617(18) 0.0020(13) 0.0396(17) 0.0014(14)
C33 0.060(2) 0.0435(15) 0.0588(18) 0.0137(12) 0.0346(16) 0.0067(13)
C34 0.058(2) 0.0506(15) 0.0609(19) 0.0146(14) 0.0351(17) 0.0049(14)
C35 0.062(2) 0.0620(19) 0.065(2) 0.0207(16) 0.0341(18) 0.0100(16)
C36 0.062(2) 0.0554(18) 0.081(2) 0.0214(17) 0.039(2) 0.0083(16)
C37 0.077(3) 0.0459(16) 0.082(2) 0.0135(16) 0.044(2) 0.0073(16)
C38 0.065(2) 0.0454(15) 0.068(2) 0.0060(14) 0.0376(18) 0.0042(14)
C39 0.070(2) 0.0421(15) 0.0652(19) 0.0049(14) 0.0357(18) 0.0056(15)
C40 0.077(3) 0.0422(16) 0.086(3) 0.0013(16) 0.041(2) 0.0007(16)
C41 0.079(3) 0.0500(17) 0.068(2) -0.0075(16) 0.033(2) -0.0039(17)
C42 0.068(2) 0.0481(16) 0.0615(19) -0.0030(14) 0.0363(18) 0.0004(15)
C43 0.064(2) 0.0552(17) 0.0587(18) -0.0031(14) 0.0360(17) -0.0017(15)
C44 0.065(2) 0.0598(19) 0.063(2) -0.0080(16) 0.0354(18) -0.0084(16)
C45 0.055(2) 0.0676(19) 0.0559(18) -0.0030(15) 0.0311(16) -0.0110(16)
C46 0.056(2) 0.0645(19) 0.0568(18) 0.0042(14) 0.0322(16) -0.0072(15)
C47 0.058(2) 0.0547(16) 0.0503(16) 0.0065(13) 0.0299(15) 0.0102(14)
C48 0.058(2) 0.0464(15) 0.0473(15) 0.0030(12) 0.0283(15) 0.0063(13)
C50 0.055(2) 0.0524(16) 0.0433(15) -0.0026(12) 0.0256(15) 0.0073(13)
C51 0.053(2) 0.0632(18) 0.0413(15) -0.0008(13) 0.0217(14) 0.0133(15)
C52 0.060(2) 0.0623(18) 0.0503(17) 0.0087(14) 0.0305(16) 0.0126(15)
C53 0.061(2) 0.0447(14) 0.0567(17) -0.0006(13) 0.0360(16) -0.0020(13)
C54 0.063(2) 0.0463(15) 0.0560(17) 0.0027(13) 0.0362(16) 0.0040(14)
C55 0.080(3) 0.0425(16) 0.073(2) -0.0011(14) 0.045(2) -0.0019(15)
C56 0.081(3) 0.0430(15) 0.0613(19) -0.0044(14) 0.0423(18) -0.0002(15)
C57 0.058(2) 0.0594(18) 0.0416(15) 0.0069(13) 0.0250(15) -0.0016(15)
C58 0.052(2) 0.0596(18) 0.0448(15) 0.0081(13) 0.0253(14) -0.0014(14)
C59 0.060(2) 0.0568(18) 0.0515(17) 0.0156(14) 0.0307(16) 0.0093(15)
C60 0.060(2) 0.0608(19) 0.0520(17) 0.0149(14) 0.0302(16) 0.0078(15)
C61 0.058(2) 0.0500(16) 0.0532(16) 0.0029(13) 0.0347(16) -0.0004(14)
C63 0.072(2) 0.0572(18) 0.065(2) 0.0127(15) 0.0438(19) 0.0116(16)
C64 0.059(2) 0.0586(17) 0.0551(17) -0.0016(14) 0.0312(16) -0.0086(15)
C65 0.070(3) 0.076(2) 0.0482(17) -0.0066(15) 0.0265(17) 0.0107(18)
C66 0.165(5) 0.097(3) 0.057(2) -0.003(2) 0.054(3) 0.036(3)
C67 0.257(9) 0.108(4) 0.106(4) -0.051(3) 0.086(5) -0.014(5)
C68 0.322(11) 0.247(8) 0.060(3) 0.003(4) 0.082(5) 0.164(8)
C69 0.234(8) 0.118(4) 0.133(5) -0.005(4) 0.133(5) 0.053(5)
C70 0.081(3) 0.060(2) 0.113(3) 0.033(2) 0.060(3) 0.0197(19)
C71 0.182(6) 0.074(3) 0.141(4) 0.049(3) 0.111(4) 0.054(3)
C72 0.096(5) 0.093(4) 0.318(10) 0.085(5) 0.104(5) 0.042(3)
C73 0.204(7) 0.075(3) 0.129(4) 0.019(3) 0.096(5) 0.049(3)
C74 0.059(2) 0.085(2) 0.0557(19) -0.0057(17) 0.0294(17) -0.0166(18)
C75 0.068(3) 0.110(3) 0.057(2) 0.008(2) 0.0208(19) -0.018(2)
C76 0.072(3) 0.103(3) 0.065(2) -0.026(2) 0.035(2) -0.024(2)
C77 0.059(3) 0.115(3) 0.070(2) -0.008(2) 0.033(2) -0.016(2)
C78 0.074(3) 0.059(2) 0.089(3) 0.0291(18) 0.048(2) 0.0127(17)
C79 0.100(4) 0.065(2) 0.112(4) 0.042(2) 0.027(3) -0.003(2)
C80 0.091(3) 0.069(2) 0.102(3) 0.036(2) 0.049(3) 0.024(2)
C81 0.154(5) 0.090(3) 0.145(4) 0.063(3) 0.110(4) 0.039(3)

loop_
_atom_type_symbol
_atom_type_description
_atom_type_scat_dispersion_real
_atom_type_scat_dispersion_imag
_atom_type_scat_source
C C 0.0030 0.0020 'International Tables Vol C Tables 4.2.6.8 and 6.1.1.4'
H H 0.0000 0.0000 'International Tables Vol C Tables 4.2.6.8 and 6.1.1.4'
Cl Cl 0.1450 0.1560 'International Tables Vol C Tables 4.2.6.8 and 6.1.1.4'
N N 0.0060 0.0030 'International Tables Vol C Tables 4.2.6.8 and 6.1.1.4'
O O 0.0110 0.0060 'International Tables Vol C Tables 4.2.6.8 and 6.1.1.4'
Pd Pd -1.0250 0.9880 'International Tables Vol C Tables 4.2.6.8 and 6.1.1.4'

loop_
_geom_angle_atom_site_label_1
_geom_angle_atom_site_label_2
_geom_angle_atom_site_label_3
_geom_angle
_geom_angle_site_symmetry_1
_geom_angle_site_symmetry_3
Cl83 Pd82 Cl84 178.78(3) . .
N22 Pd82 Cl83 89.41(8) 2_655 .
N22 Pd82 Cl84 91.80(8) 2_655 .
N49 Pd82 Cl83 90.31(8) . .
N49 Pd82 Cl84 88.47(8) . .
N49 Pd82 N22 177.60(9) . 2_655
C61 O62 H62 109.5 . .
C2 N3 H3 125.8 . .
C2 N3 C4 108.4(2) . .
C4 N3 H3 125.8 . .
C5 N6 H6 125.8 . .
C5 N6 C7 108.4(2) . .
C7 N6 H6 125.8 . .
C21 N22 Pd82 122.55(19) . 2_655
C21 N22 C23 119.0(2) . .
C23 N22 Pd82 118.45(18) . 2_655
C28 N29 H29 125.6 . .
C28 N29 C30 108.7(2) . .
C30 N29 H29 125.6 . .
C31 N32 H32 125.9 . .
C31 N32 C33 108.3(2) . .
C33 N32 H32 125.9 . .
C48 N49 Pd82 117.36(19) . .
C48 N49 C50 120.0(2) . .
C50 N49 Pd82 122.5(2) . .
C2 C1 C54 118.6(3) . .
C20 C1 C2 116.6(3) . .
C20 C1 C54 124.8(3) . .
N3 C2 C1 128.6(3) . .
N3 C2 C17 108.7(3) . .
C1 C2 C17 122.6(3) . .
N3 C4 C16 109.9(3) . .
C5 C4 N3 130.0(3) . .
C5 C4 C16 120.0(3) . .
N6 C5 C4 130.5(3) . .
N6 C5 C13 109.4(3) . .
C4 C5 C13 120.0(3) . .
N6 C7 C8 128.8(3) . .
N6 C7 C12 109.2(3) . .
C8 C7 C12 121.9(3) . .
C7 C8 C55 117.7(3) . .
C9 C8 C7 117.9(3) . .
C9 C8 C55 124.2(3) . .
C8 C9 H9 119.1 . .
C8 C9 C10 121.8(3) . .
C10 C9 H9 119.1 . .
C9 C10 C70 119.2(3) . .
C11 C10 C9 118.6(3) . .
C11 C10 C70 122.2(3) . .
C10 C11 H11 119.4 . .
C10 C11 C12 121.1(3) . .
C12 C11 H11 119.4 . .
C7 C12 C11 118.4(3) . .
C7 C12 C13 106.6(3) . .
C11 C12 C13 134.9(3) . .
C5 C13 C12 106.3(3) . .
C14 C13 C5 119.3(3) . .
C14 C13 C12 134.2(3) . .
C13 C14 H14 119.5 . .
C15 C14 C13 121.0(3) . .
C15 C14 H14 119.5 . .
C14 C15 H15 120.3 . .
C14 C15 C16 119.3(3) . .
C16 C15 H15 120.3 . .
C4 C16 C15 120.3(3) . .
C4 C16 C17 106.1(3) . .
C15 C16 C17 133.5(3) . .
C2 C17 C16 106.9(3) . .
C18 C17 C2 117.8(3) . .
C18 C17 C16 135.3(3) . .
C17 C18 H18 119.3 . .
C19 C18 C17 121.4(3) . .
C19 C18 H18 119.3 . .
C18 C19 C20 118.4(3) . .
C18 C19 C66 122.4(3) . .
C20 C19 C66 119.1(3) . .
C1 C20 C19 123.1(3) . .
C1 C20 H20 118.5 . .
C19 C20 H20 118.5 . .
N22 C21 C26 121.0(3) . .
N22 C21 C56 116.7(3) . .
C26 C21 C56 122.3(3) . .
N22 C23 C24 121.7(3) . .
N22 C23 C57 117.0(2) . .
C24 C23 C57 121.4(3) . .
C23 C24 H24 120.4 . .
C23 C24 C25 119.2(3) . .
C25 C24 H24 120.4 . .
C24 C25 H25 120.5 . .
C26 C25 C24 118.9(3) . .
C26 C25 H25 120.5 . .
C21 C26 H26 119.9 . .
C25 C26 C21 120.1(3) . .
C25 C26 H26 119.9 . .
C28 C27 C58 122.2(3) . .
C46 C27 C28 118.0(3) . .
C46 C27 C58 119.7(3) . .
N29 C28 C27 130.7(3) . .
N29 C28 C43 109.2(3) . .
C27 C28 C43 120.1(3) . .
N29 C30 C31 131.1(3) . .
N29 C30 C42 109.8(3) . .
C31 C30 C42 119.1(3) . .
N32 C31 C30 130.4(3) . .
N32 C31 C39 109.9(3) . .
C30 C31 C39 119.7(3) . .
N32 C33 C34 129.0(3) . .
N32 C33 C38 109.3(3) . .
C34 C33 C38 121.7(3) . .
C33 C34 C59 119.2(3) . .
C35 C34 C33 117.3(3) . .
C35 C34 C59 123.5(3) . .
C34 C35 H35 119.0 . .
C34 C35 C36 122.1(3) . .
C36 C35 H35 119.0 . .
C35 C36 C78 117.6(3) . .
C37 C36 C35 118.4(3) . .
C37 C36 C78 124.0(3) . .
C36 C37 H37 119.4 . .
C36 C37 C38 121.2(3) . .
C38 C37 H37 119.4 . .
C33 C38 C37 119.3(3) . .
C33 C38 C39 106.7(3) . .
C37 C38 C39 133.9(3) . .
C31 C39 C38 105.8(3) . .
C31 C39 C40 120.1(3) . .
C40 C39 C38 134.1(3) . .
C39 C40 H40 119.9 . .
C41 C40 C39 120.1(3) . .
C41 C40 H40 119.9 . .
C40 C41 H41 120.2 . .
C40 C41 C42 119.6(3) . .
C42 C41 H41 120.2 . .
C30 C42 C41 121.4(3) . .
C30 C42 C43 106.0(3) . .
C41 C42 C43 132.5(3) . .
C28 C43 C42 106.2(3) . .
C44 C43 C28 120.0(3) . .
C44 C43 C42 133.7(3) . .
C43 C44 H44 119.6 . .
C43 C44 C45 120.8(3) . .
C45 C44 H44 119.6 . .
C44 C45 C46 118.1(3) . .
C44 C45 C74 120.4(3) . .
C46 C45 C74 121.1(3) . .
C27 C46 C45 122.9(3) . .
C27 C46 H46 118.6 . .
C45 C46 H46 118.6 . .
C48 C47 C52 117.9(3) . .
C48 C47 C60 116.9(3) . .
C52 C47 C60 125.1(3) . .
N49 C48 C47 122.0(3) . .
N49 C48 H48 119.0 . .
C47 C48 H48 119.0 . .
N49 C50 H50 119.2 . .
N49 C50 C51 121.7(3) . .
C51 C50 H50 119.2 . .
C50 C51 C65 119.4(3) . .
C52 C51 C50 118.3(3) . .
C52 C51 C65 122.2(3) . .
C47 C52 H52 120.0 . .
C51 C52 C47 120.0(3) . .
C51 C52 H52 120.0 . .
C54 C53 C61 177.9(3) . .
C53 C54 C1 172.8(3) . .
C56 C55 C8 169.4(3) . .
C55 C56 C21 177.4(4) . .
C58 C57 C23 174.5(3) . .
C57 C58 C27 175.2(3) . .
C60 C59 C34 172.6(3) . .
C59 C60 C47 169.1(3) . .
O62 C61 C53 108.8(3) . .
O62 C61 C63 107.2(2) . .
O62 C61 C64 108.5(2) . .
C53 C61 C63 110.3(2) . .
C53 C61 C64 111.3(2) . .
C63 C61 C64 110.6(3) . .
C61 C63 H63A 109.5 . .
C61 C63 H63B 109.5 . .
C61 C63 H63C 109.5 . .
H63A C63 H63B 109.5 . .
H63A C63 H63C 109.5 . .
H63B C63 H63C 109.5 . .
C61 C64 H64A 109.5 . .
C61 C64 H64B 109.5 . .
C61 C64 H64C 109.5 . .
H64A C64 H64B 109.5 . .
H64A C64 H64C 109.5 . .
H64B C64 H64C 109.5 . .
C51 C65 H65A 109.5 . .
C51 C65 H65B 109.5 . .
C51 C65 H65C 109.5 . .
H65A C65 H65B 109.5 . .
H65A C65 H65C 109.5 . .
H65B C65 H65C 109.5 . .
C19 C66 C68 110.7(4) . .
C19 C66 C69 108.6(4) . .
C67 C66 C19 109.5(4) . .
C67 C66 C68 104.2(6) . .
C67 C66 C69 113.9(5) . .
C68 C66 C69 109.8(5) . .
C66 C67 H67A 109.5 . .
C66 C67 H67B 109.5 . .
C66 C67 H67C 109.5 . .
H67A C67 H67B 109.5 . .
H67A C67 H67C 109.5 . .
H67B C67 H67C 109.5 . .
C66 C68 H68A 109.5 . .
C66 C68 H68B 109.5 . .
C66 C68 H68C 109.5 . .
H68A C68 H68B 109.5 . .
H68A C68 H68C 109.5 . .
H68B C68 H68C 109.5 . .
C66 C69 H69A 109.5 . .
C66 C69 H69B 109.5 . .
C66 C69 H69C 109.5 . .
H69A C69 H69B 109.5 . .
H69A C69 H69C 109.5 . .
H69B C69 H69C 109.5 . .
C71 C70 C10 111.4(3) . .
C71 C70 C72 112.5(5) . .
C71 C70 C73 106.9(4) . .
C72 C70 C10 107.9(3) . .
C72 C70 C73 106.0(5) . .
C73 C70 C10 112.0(4) . .
C70 C71 H71A 109.5 . .
C70 C71 H71B 109.5 . .
C70 C71 H71C 109.5 . .
H71A C71 H71B 109.5 . .
H71A C71 H71C 109.5 . .
H71B C71 H71C 109.5 . .
C70 C72 H72A 109.5 . .
C70 C72 H72B 109.5 . .
C70 C72 H72C 109.5 . .
H72A C72 H72B 109.5 . .
H72A C72 H72C 109.5 . .
H72B C72 H72C 109.5 . .
C70 C73 H73A 109.5 . .
C70 C73 H73B 109.5 . .
C70 C73 H73C 109.5 . .
H73A C73 H73B 109.5 . .
H73A C73 H73C 109.5 . .
H73B C73 H73C 109.5 . .
C45 C74 C76 111.2(3) . .
C45 C74 C77 107.6(3) . .
C75 C74 C45 112.4(3) . .
C75 C74 C76 108.0(3) . .
C75 C74 C77 108.2(3) . .
C77 C74 C76 109.3(3) . .
C74 C75 H75A 109.5 . .
C74 C75 H75B 109.5 . .
C74 C75 H75C 109.5 . .
H75A C75 H75B 109.5 . .
H75A C75 H75C 109.5 . .
H75B C75 H75C 109.5 . .
C74 C76 H76A 109.5 . .
C74 C76 H76B 109.5 . .
C74 C76 H76C 109.5 . .
H76A C76 H76B 109.5 . .
H76A C76 H76C 109.5 . .
H76B C76 H76C 109.5 . .
C74 C77 H77A 109.5 . .
C74 C77 H77B 109.5 . .
C74 C77 H77C 109.5 . .
H77A C77 H77B 109.5 . .
H77A C77 H77C 109.5 . .
H77B C77 H77C 109.5 . .
C36 C78 C80 108.2(3) . .
C79 C78 C36 111.3(3) . .
C79 C78 C80 109.5(3) . .
C79 C78 C81 109.0(3) . .
C81 C78 C36 111.2(3) . .
C81 C78 C80 107.5(4) . .
C78 C79 H79A 109.5 . .
C78 C79 H79B 109.5 . .
C78 C79 H79C 109.5 . .
H79A C79 H79B 109.5 . .
H79A C79 H79C 109.5 . .
H79B C79 H79C 109.5 . .
C78 C80 H80A 109.5 . .
C78 C80 H80B 109.5 . .
C78 C80 H80C 109.5 . .
H80A C80 H80B 109.5 . .
H80A C80 H80C 109.5 . .
H80B C80 H80C 109.5 . .
C78 C81 H81A 109.5 . .
C78 C81 H81B 109.5 . .
C78 C81 H81C 109.5 . .
H81A C81 H81B 109.5 . .
H81A C81 H81C 109.5 . .
H81B C81 H81C 109.5 . .

loop_
_geom_bond_atom_site_label_1
_geom_bond_atom_site_label_2
_geom_bond_distance
_geom_bond_site_symmetry_2
Pd82 Cl83 2.2770(11) .
Pd82 Cl84 2.3348(10) .
Pd82 N22 2.028(2) 2_655
Pd82 N49 2.019(2) .
O62 H62 0.8400 .
O62 C61 1.445(3) .
N3 H3 0.8800 .
N3 C2 1.372(4) .
N3 C4 1.394(4) .
N6 H6 0.8800 .
N6 C5 1.377(4) .
N6 C7 1.383(4) .
N22 C21 1.350(3) .
N22 C23 1.362(3) .
N29 H29 0.8800 .
N29 C28 1.377(4) .
N29 C30 1.384(3) .
N32 H32 0.8800 .
N32 C31 1.373(4) .
N32 C33 1.377(3) .
N49 C48 1.329(4) .
N49 C50 1.341(4) .
C1 C2 1.388(4) .
C1 C20 1.375(4) .
C1 C54 1.426(4) .
C2 C17 1.421(4) .
C4 C5 1.379(4) .
C4 C16 1.393(4) .
C5 C13 1.410(4) .
C7 C8 1.394(4) .
C7 C12 1.407(4) .
C8 C9 1.388(4) .
C8 C55 1.429(5) .
C9 H9 0.9500 .
C9 C10 1.427(5) .
C10 C11 1.377(5) .
C10 C70 1.542(5) .
C11 H11 0.9500 .
C11 C12 1.412(4) .
C12 C13 1.439(5) .
C13 C14 1.405(4) .
C14 H14 0.9500 .
C14 C15 1.363(5) .
C15 H15 0.9500 .
C15 C16 1.418(4) .
C16 C17 1.444(5) .
C17 C18 1.389(4) .
C18 H18 0.9500 .
C18 C19 1.373(5) .
C19 C20 1.415(5) .
C19 C66 1.528(5) .
C20 H20 0.9500 .
C21 C26 1.396(4) .
C21 C56 1.418(4) .
C23 C24 1.391(4) .
C23 C57 1.424(4) .
C24 H24 0.9500 .
C24 C25 1.385(5) .
C25 H25 0.9500 .
C25 C26 1.376(5) .
C26 H26 0.9500 .
C27 C28 1.397(4) .
C27 C46 1.390(4) .
C27 C58 1.420(4) .
C28 C43 1.415(4) .
C30 C31 1.391(4) .
C30 C42 1.402(4) .
C31 C39 1.402(4) .
C33 C34 1.393(4) .
C33 C38 1.398(4) .
C34 C35 1.394(4) .
C34 C59 1.418(4) .
C35 H35 0.9500 .
C35 C36 1.435(5) .
C36 C37 1.352(5) .
C36 C78 1.533(4) .
C37 H37 0.9500 .
C37 C38 1.409(4) .
C38 C39 1.445(5) .
C39 C40 1.424(5) .
C40 H40 0.9500 .
C40 C41 1.359(5) .
C41 H41 0.9500 .
C41 C42 1.402(4) .
C42 C43 1.460(4) .
C43 C44 1.389(5) .
C44 H44 0.9500 .
C44 C45 1.389(5) .
C45 C46 1.401(4) .
C45 C74 1.541(5) .
C46 H46 0.9500 .
C47 C48 1.393(4) .
C47 C52 1.396(4) .
C47 C60 1.443(4) .
C48 H48 0.9500 .
C50 H50 0.9500 .
C50 C51 1.395(4) .
C51 C52 1.377(4) .
C51 C65 1.497(4) .
C52 H52 0.9500 .
C53 C54 1.204(4) .
C53 C61 1.480(4) .
C55 C56 1.204(4) .
C57 C58 1.209(4) .
C59 C60 1.203(4) .
C61 C63 1.527(4) .
C61 C64 1.532(4) .
C63 H63A 0.9800 .
C63 H63B 0.9800 .
C63 H63C 0.9800 .
C64 H64A 0.9800 .
C64 H64B 0.9800 .
C64 H64C 0.9800 .
C65 H65A 0.9800 .
C65 H65B 0.9800 .
C65 H65C 0.9800 .
C66 C67 1.485(8) .
C66 C68 1.568(7) .
C66 C69 1.586(8) .
C67 H67A 0.9800 .
C67 H67B 0.9800 .
C67 H67C 0.9800 .
C68 H68A 0.9800 .
C68 H68B 0.9800 .
C68 H68C 0.9800 .
C69 H69A 0.9800 .
C69 H69B 0.9800 .
C69 H69C 0.9800 .
C70 C71 1.473(5) .
C70 C72 1.488(6) .
C70 C73 1.533(6) .
C71 H71A 0.9800 .
C71 H71B 0.9800 .
C71 H71C 0.9800 .
C72 H72A 0.9800 .
C72 H72B 0.9800 .
C72 H72C 0.9800 .
C73 H73A 0.9800 .
C73 H73B 0.9800 .
C73 H73C 0.9800 .
C74 C75 1.544(5) .
C74 C76 1.561(5) .
C74 C77 1.566(5) .
C75 H75A 0.9800 .
C75 H75B 0.9800 .
C75 H75C 0.9800 .
C76 H76A 0.9800 .
C76 H76B 0.9800 .
C76 H76C 0.9800 .
C77 H77A 0.9800 .
C77 H77B 0.9800 .
C77 H77C 0.9800 .
C78 C79 1.521(6) .
C78 C80 1.553(5) .
C78 C81 1.536(6) .
C79 H79A 0.9800 .
C79 H79B 0.9800 .
C79 H79C 0.9800 .
C80 H80A 0.9800 .
C80 H80B 0.9800 .
C80 H80C 0.9800 .
C81 H81A 0.9800 .
C81 H81B 0.9800 .
C81 H81C 0.9800 .

loop_
_smtbx_masks_void_nr
_smtbx_masks_void_average_x
_smtbx_masks_void_average_y
_smtbx_masks_void_average_z
_smtbx_masks_void_volume
_smtbx_masks_void_count_electrons
1 -0.877 -0.017 -0.338 7097.7 1870.2
